data_4340154
loop_
_publ_author_name
'Volpe, Maurizio'
'Wu, Guang'
'Iretskii, Alexei'
'Ford, Peter C.'

_publ_section_title
;
 Photochemical and time resolved spectroscopic studies of intermediates
 relevant to iridium-catalyzed methanol carbonylation: photoinduced CO
 migratory insertion.
;
_journal_issue 4
_journal_name_full 'Inorganic chemistry'
_journal_page_first 1861
_journal_page_last 1870
_journal_paper_doi 10.1021/ic0513033
_journal_volume 45
_journal_year 2006
_chemical_formula_sum 'C13 H13 I2 Ir N2 O2'
_chemical_formula_weight 675.25
_chemical_name_systematic
; 
 ? 
;
_space_group_IT_number 14
_symmetry_cell_setting monoclinic
_symmetry_space_group_name_Hall '-P 2yn'
_symmetry_space_group_name_H-M 'P 1 21/n 1'
_atom_sites_solution_hydrogens geom
_atom_sites_solution_primary direct
_atom_sites_solution_secondary difmap
_audit_creation_method SHELXL-97
_cell_angle_alpha 90.00
_cell_angle_beta 106.7620(10)
_cell_angle_gamma 90.00
_cell_formula_units_Z 4
_cell_length_a 10.0999(4)
_cell_length_b 10.0552(4)
_cell_length_c 17.2639(7)
_cell_measurement_temperature 115(1)
_cell_volume 1678.77(12)
_computing_structure_refinement 'SHELXL-97 (Sheldrick, 1997)'
_computing_structure_solution 'SHELXS-97 (Sheldrick, 1990)'
_diffrn_ambient_temperature 117(2)
_diffrn_measured_fraction_theta_full 0.917
_diffrn_measured_fraction_theta_max 0.917
_diffrn_radiation_monochromator graphite
_diffrn_radiation_source 'fine-focus sealed tube'
_diffrn_radiation_type MoK\a
_diffrn_radiation_wavelength 0.71073
_diffrn_reflns_av_R_equivalents 0.0310
_diffrn_reflns_av_sigmaI/netI 0.0303
_diffrn_reflns_limit_h_max 12
_diffrn_reflns_limit_h_min -13
_diffrn_reflns_limit_k_max 13
_diffrn_reflns_limit_k_min -12
_diffrn_reflns_limit_l_max 21
_diffrn_reflns_limit_l_min -20
_diffrn_reflns_number 14505
_diffrn_reflns_theta_full 28.71
_diffrn_reflns_theta_max 28.71
_diffrn_reflns_theta_min 2.11
_exptl_absorpt_coefficient_mu 11.633
_exptl_absorpt_correction_type multi-scan
_exptl_absorpt_process_details sadabs
_exptl_crystal_colour Dark-yellow
_exptl_crystal_density_diffrn 2.672
_exptl_crystal_density_method 'not measured'
_exptl_crystal_F_000 1216
_exptl_crystal_size_max 0.15
_exptl_crystal_size_mid 0.1
_exptl_crystal_size_min 0.05
_refine_diff_density_max 1.645
_refine_diff_density_min -0.836
_refine_diff_density_rms 0.141
_refine_ls_extinction_coef 0.00014(3)
_refine_ls_extinction_expression Fc^*^=kFc[1+0.001xFc^2^\l^3^/sin(2\q)]^-1/4^
_refine_ls_extinction_method SHELXL
_refine_ls_goodness_of_fit_ref 1.028
_refine_ls_hydrogen_treatment constr
_refine_ls_matrix_type full
_refine_ls_number_parameters 183
_refine_ls_number_reflns 3981
_refine_ls_number_restraints 0
_refine_ls_restrained_S_all 1.028
_refine_ls_R_factor_all 0.0315
_refine_ls_R_factor_gt 0.0237
_refine_ls_shift/su_max 0.004
_refine_ls_shift/su_mean 0.001
_refine_ls_structure_factor_coef Fsqd
_refine_ls_weighting_details 'calc w=1/[\s^2^(Fo^2^)+(0.0213P)^2^+3.0912P] where P=(Fo^2^+2Fc^2^)/3'
_refine_ls_weighting_scheme calc
_refine_ls_wR_factor_gt 0.0559
_refine_ls_wR_factor_ref 0.0580
_reflns_number_gt 3323
_reflns_number_total 3981
_reflns_threshold_expression >2sigma(I)
_cod_data_source_file Pub.CIF
_cod_data_source_block mer,trans[Ir(C(O)CH3)(CO)(py)2I2]
_cod_original_sg_symbol_H-M P2(1)/n
_cod_database_code 4340154

loop_
_symmetry_equiv_pos_as_xyz
'x, y, z'
'-x+1/2, y+1/2, -z+1/2'
'-x, -y, -z'
'x-1/2, -y-1/2, z-1/2'

loop_
_atom_site_label
_atom_site_type_symbol
_atom_site_fract_x
_atom_site_fract_y
_atom_site_fract_z
_atom_site_U_iso_or_equiv
_atom_site_adp_type
_atom_site_occupancy
_atom_site_symmetry_multiplicity
_atom_site_calc_flag
_atom_site_refinement_flags
C1 C 0.2148(4) 0.3695(4) 0.0489(3) 0.0190(9) Uani 1 1 d .
C2 C 0.2155(5) 0.5137(4) 0.0702(3) 0.0325(12) Uani 1 1 d .
H2A H 0.2992 0.5541 0.0660 0.049 Uiso 1 1 calc R
H2B H 0.2102 0.5225 0.1246 0.049 Uiso 1 1 calc R
H2C H 0.1374 0.5569 0.0337 0.049 Uiso 1 1 calc R
C3 C 0.4552(5) 0.3825(4) 0.1808(3) 0.0244(10) Uani 1 1 d .
C4 C 0.5433(4) -0.0149(4) 0.1604(3) 0.0202(9) Uani 1 1 d .
H4 H 0.5169 -0.0192 0.1042 0.024 Uiso 1 1 calc R
C5 C 0.6239(5) -0.1162(4) 0.2036(3) 0.0240(10) Uani 1 1 d .
H5 H 0.6471 -0.1889 0.1768 0.029 Uiso 1 1 calc R
C6 C 0.6693(5) -0.1087(5) 0.2864(3) 0.0277(10) Uani 1 1 d .
H6 H 0.7249 -0.1751 0.3168 0.033 Uiso 1 1 calc R
C7 C 0.6303(5) 0.0003(5) 0.3236(3) 0.0296(11) Uani 1 1 d .
H7 H 0.6606 0.0094 0.3796 0.035 Uiso 1 1 calc R
C8 C 0.5460(5) 0.0952(4) 0.2766(3) 0.0242(10) Uani 1 1 d .
H8 H 0.5185 0.1669 0.3023 0.029 Uiso 1 1 calc R
C9 C 0.2139(4) -0.0288(4) 0.0927(3) 0.0166(8) Uani 1 1 d .
H9 H 0.2373 -0.0264 0.1489 0.020 Uiso 1 1 calc R
C10 C 0.1446(4) -0.1386(4) 0.0531(3) 0.0194(9) Uani 1 1 d .
H10 H 0.1217 -0.2083 0.0823 0.023 Uiso 1 1 calc R
C11 C 0.1097(4) -0.1439(4) -0.0295(3) 0.0195(9) Uani 1 1 d .
H11 H 0.0624 -0.2168 -0.0575 0.023 Uiso 1 1 calc R
C12 C 0.1464(4) -0.0385(4) -0.0706(3) 0.0187(9) Uani 1 1 d .
H12 H 0.1253 -0.0404 -0.1267 0.022 Uiso 1 1 calc R
C13 C 0.2143(4) 0.0692(4) -0.0278(2) 0.0160(8) Uani 1 1 d .
H13 H 0.2368 0.1403 -0.0561 0.019 Uiso 1 1 calc R
I1 I 0.51618(3) 0.26610(3) 0.021615(18) 0.02126(8) Uani 1 1 d .
I2 I 0.19641(3) 0.23846(2) 0.219857(17) 0.01940(8) Uani 1 1 d .
Ir Ir 0.356716(17) 0.242356(13) 0.120480(9) 0.01434(6) Uani 1 1 d .
N1 N 0.5014(4) 0.0893(3) 0.1954(2) 0.0186(7) Uani 1 1 d .
N2 N 0.2495(3) 0.0754(3) 0.0536(2) 0.0147(7) Uani 1 1 d .
O1 O 0.1277(3) 0.3306(3) -0.0107(2) 0.0295(7) Uani 1 1 d .
O2 O 0.5171(3) 0.4651(3) 0.2179(2) 0.0382(9) Uani 1 1 d .

loop_
_atom_site_aniso_label
_atom_site_aniso_U_11
_atom_site_aniso_U_22
_atom_site_aniso_U_33
_atom_site_aniso_U_23
_atom_site_aniso_U_13
_atom_site_aniso_U_12
C1 0.017(2) 0.025(2) 0.018(2) -0.0019(16) 0.0103(19) -0.0073(16)
C2 0.037(3) 0.025(2) 0.034(3) -0.001(2) 0.008(2) 0.0023(19)
C3 0.020(2) 0.030(2) 0.025(3) -0.0053(18) 0.008(2) 0.0002(18)
C4 0.020(2) 0.028(2) 0.014(2) -0.0007(16) 0.0057(18) 0.0012(16)
C5 0.021(2) 0.029(2) 0.023(3) 0.0000(18) 0.007(2) 0.0049(17)
C6 0.020(3) 0.039(3) 0.023(3) 0.0063(19) 0.003(2) 0.0057(19)
C7 0.024(3) 0.051(3) 0.009(2) 0.0012(19) -0.003(2) 0.003(2)
C8 0.022(2) 0.032(2) 0.015(2) -0.0045(17) 0.0006(19) 0.0038(17)
C9 0.018(2) 0.0190(19) 0.012(2) -0.0007(15) 0.0031(17) 0.0028(15)
C10 0.021(2) 0.0173(18) 0.020(2) 0.0033(15) 0.0057(19) 0.0021(15)
C11 0.016(2) 0.0183(19) 0.019(2) -0.0056(15) -0.0021(18) -0.0012(15)
C12 0.018(2) 0.026(2) 0.011(2) -0.0019(16) 0.0023(18) 0.0005(16)
C13 0.017(2) 0.0172(18) 0.014(2) -0.0006(15) 0.0055(17) 0.0024(14)
I1 0.01976(16) 0.02614(14) 0.02010(16) -0.00491(10) 0.00930(12) -0.00478(10)
I2 0.02132(16) 0.02417(14) 0.01388(15) -0.00338(10) 0.00691(12) -0.00047(10)
Ir 0.01443(10) 0.01624(9) 0.01187(10) -0.00323(5) 0.00301(7) -0.00069(5)
N1 0.0159(19) 0.0284(18) 0.0098(19) -0.0011(14) 0.0010(15) 0.0031(14)
N2 0.0133(18) 0.0170(15) 0.0120(18) -0.0023(12) 0.0009(14) 0.0027(12)
O1 0.0293(19) 0.0245(16) 0.0289(19) 0.0012(13) -0.0009(15) 0.0025(13)
O2 0.027(2) 0.045(2) 0.040(2) -0.0262(17) 0.0057(17) -0.0071(15)

loop_
_atom_type_symbol
_atom_type_description
_atom_type_scat_dispersion_real
_atom_type_scat_dispersion_imag
_atom_type_scat_source
C C 0.0033 0.0016 'International Tables Vol C Tables 4.2.6.8 and 6.1.1.4'
H H 0.0000 0.0000 'International Tables Vol C Tables 4.2.6.8 and 6.1.1.4'
N N 0.0061 0.0033 'International Tables Vol C Tables 4.2.6.8 and 6.1.1.4'
O O 0.0106 0.0060 'International Tables Vol C Tables 4.2.6.8 and 6.1.1.4'
I I -0.4742 1.8119 'International Tables Vol C Tables 4.2.6.8 and 6.1.1.4'
Ir Ir -1.4442 7.9887 'International Tables Vol C Tables 4.2.6.8 and 6.1.1.4'

loop_
_geom_angle_atom_site_label_1
_geom_angle_atom_site_label_2
_geom_angle_atom_site_label_3
_geom_angle
O1 C1 C2 118.3(4)
O1 C1 Ir 121.4(3)
C2 C1 Ir 120.3(3)
O2 C3 Ir 178.5(4)
N1 C4 C5 123.2(4)
C6 C5 C4 119.3(4)
C5 C6 C7 118.2(4)
C8 C7 C6 119.1(4)
N1 C8 C7 123.2(4)
N2 C9 C10 122.9(4)
C11 C10 C9 119.3(4)
C10 C11 C12 118.5(4)
C13 C12 C11 119.6(4)
N2 C13 C12 122.4(4)
C3 Ir C1 91.91(18)
C3 Ir N2 177.68(16)
C1 Ir N2 90.41(13)
C3 Ir N1 92.41(17)
C1 Ir N1 175.54(14)
N2 Ir N1 85.28(12)
C3 Ir I1 88.08(14)
C1 Ir I1 90.24(11)
N2 Ir I1 91.71(9)
N1 Ir I1 91.00(9)
C3 Ir I2 88.68(14)
C1 Ir I2 87.07(11)
N2 Ir I2 91.64(9)
N1 Ir I2 91.93(9)
I1 Ir I2 175.717(9)
C4 N1 C8 116.8(4)
C4 N1 Ir 120.8(3)
C8 N1 Ir 122.3(3)
C9 N2 C13 117.3(3)
C9 N2 Ir 120.2(3)
C13 N2 Ir 122.5(3)

loop_
_geom_bond_atom_site_label_1
_geom_bond_atom_site_label_2
_geom_bond_distance
C1 O1 1.210(5)
C1 C2 1.495(6)
C1 Ir 2.048(4)
C3 O2 1.122(5)
C3 Ir 1.861(4)
C4 N1 1.338(5)
C4 C5 1.381(6)
C5 C6 1.373(6)
C6 C7 1.384(6)
C7 C8 1.377(6)
C8 N1 1.344(5)
C9 N2 1.350(5)
C9 C10 1.379(5)
C10 C11 1.368(6)
C11 C12 1.384(6)
C12 C13 1.378(5)
C13 N2 1.348(5)
I1 Ir 2.6739(4)
I2 Ir 2.6774(4)
Ir N2 2.146(3)
Ir N1 2.255(3)

loop_
_geom_torsion_atom_site_label_1
_geom_torsion_atom_site_label_2
_geom_torsion_atom_site_label_3
_geom_torsion_atom_site_label_4
_geom_torsion
N1 C4 C5 C6 -3.0(7)
C4 C5 C6 C7 1.0(7)
C5 C6 C7 C8 1.2(7)
C6 C7 C8 N1 -1.6(7)
N2 C9 C10 C11 0.1(6)
C9 C10 C11 C12 0.4(6)
C10 C11 C12 C13 -1.1(6)
C11 C12 C13 N2 1.3(6)
O2 C3 Ir C1 -164(17)
O2 C3 Ir N2 11(20)
O2 C3 Ir N1 17(17)
O2 C3 Ir I1 -74(17)
O2 C3 Ir I2 109(17)
O1 C1 Ir C3 171.9(4)
C2 C1 Ir C3 -9.1(4)
O1 C1 Ir N2 -7.9(4)
C2 C1 Ir N2 171.1(3)
O1 C1 Ir N1 -22(2)
C2 C1 Ir N1 156.6(17)
O1 C1 Ir I1 83.9(4)
C2 C1 Ir I1 -97.2(3)
O1 C1 Ir I2 -99.5(4)
C2 C1 Ir I2 79.5(3)
C5 C4 N1 C8 2.6(6)
C5 C4 N1 Ir -175.4(3)
C7 C8 N1 C4 -0.3(7)
C7 C8 N1 Ir 177.6(4)
C3 Ir N1 C4 -137.8(3)
C1 Ir N1 C4 56.4(19)
N2 Ir N1 C4 41.9(3)
I1 Ir N1 C4 -49.7(3)
I2 Ir N1 C4 133.4(3)
C3 Ir N1 C8 44.3(4)
C1 Ir N1 C8 -121.4(18)
N2 Ir N1 C8 -135.9(4)
I1 Ir N1 C8 132.4(3)
I2 Ir N1 C8 -44.4(3)
C10 C9 N2 C13 0.0(6)
C10 C9 N2 Ir 179.8(3)
C12 C13 N2 C9 -0.7(6)
C12 C13 N2 Ir 179.5(3)
C3 Ir N2 C9 56(4)
C1 Ir N2 C9 -128.9(3)
N1 Ir N2 C9 50.0(3)
I1 Ir N2 C9 140.9(3)
I2 Ir N2 C9 -41.8(3)
C3 Ir N2 C13 -124(4)
C1 Ir N2 C13 50.9(3)
N1 Ir N2 C13 -130.3(3)
I1 Ir N2 C13 -39.4(3)
I2 Ir N2 C13 137.9(3)
